data_2204935
loop_
_publ_author_name
'Sun, Yu-Xi'

_publ_section_title Aqua(isothiocyanato){2,2'-[propane-1,3-diylbis(nitrilomethylidyne)]diphenolato}cobalt(III)
_journal_issue 1
_journal_name_full 'Acta Crystallographica Section E'
_journal_page_first m39
_journal_page_last m40
_journal_paper_doi 10.1107/S1600536804031307
_journal_volume 61
_journal_year 2005
_chemical_formula_iupac '[Co (C17 H16 N2 O2) (N C S) (H2 O)]'
_chemical_formula_moiety 'C17 H16 N2 O2, C N S, Co, H2 O'
_chemical_formula_sum 'C18 H18 Co N3 O3 S'
_chemical_formula_weight 415.34
_chemical_name_systematic
;
Aqua{2,2'-[propane-1,3-
diylbis(nitrilomethylidyne)]diphenolato}(thiocyanato)cobalt(III)
;
_space_group_IT_number 14
_symmetry_cell_setting monoclinic
_symmetry_space_group_name_Hall '-P 2yn'
_symmetry_space_group_name_H-M 'P 1 21/n 1'
_atom_sites_solution_hydrogens geom
_atom_sites_solution_primary direct
_atom_sites_solution_secondary difmap
_audit_creation_method SHELXL-97
_cell_angle_alpha 90.00
_cell_angle_beta 105.9940(10)
_cell_angle_gamma 90.00
_cell_formula_units_Z 4
_cell_length_a 12.7882(10)
_cell_length_b 6.9977(5)
_cell_length_c 21.3137(17)
_cell_measurement_reflns_used 2671
_cell_measurement_temperature 295(2)
_cell_measurement_theta_max 24.72
_cell_measurement_theta_min 2.986
_cell_volume 1833.5(2)
_computing_cell_refinement 'SAINT (Bruker, 2002)'
_computing_data_collection 'SMART (Bruker, 2002)'
_computing_data_reduction SAINT
_computing_molecular_graphics 'SHELXTL (Bruker, 1997b)'
_computing_publication_material SHELXTL
_computing_structure_refinement 'SHELXL97 (Sheldrick, 1997a)'
_computing_structure_solution 'SHELXS97 (Sheldrick, 1997a)'
_diffrn_ambient_temperature 295(2)
_diffrn_measured_fraction_theta_full 0.997
_diffrn_measured_fraction_theta_max 0.997
_diffrn_measurement_device_type 'Bruker APEX area-detector'
_diffrn_measurement_method '\f and \w'
_diffrn_radiation_monochromator graphite
_diffrn_radiation_source 'fine-focus sealed tube'
_diffrn_radiation_type MoK\a
_diffrn_radiation_wavelength 0.71073
_diffrn_reflns_av_R_equivalents 0.0283
_diffrn_reflns_av_sigmaI/netI 0.0374
_diffrn_reflns_limit_h_max 16
_diffrn_reflns_limit_h_min -11
_diffrn_reflns_limit_k_max 8
_diffrn_reflns_limit_k_min -8
_diffrn_reflns_limit_l_max 23
_diffrn_reflns_limit_l_min -26
_diffrn_reflns_number 10267
_diffrn_reflns_theta_full 26.50
_diffrn_reflns_theta_max 26.50
_diffrn_reflns_theta_min 1.68
_diffrn_standards_decay_% 0
_diffrn_standards_interval_count 0
_diffrn_standards_interval_time 0
_diffrn_standards_number 0
_exptl_absorpt_coefficient_mu 1.073
_exptl_absorpt_correction_T_max 0.8304
_exptl_absorpt_correction_T_min 0.7605
_exptl_absorpt_correction_type multi-scan
_exptl_absorpt_process_details '(SADABS; Sheldrick, 1996)'
_exptl_crystal_colour brown
_exptl_crystal_density_diffrn 1.505
_exptl_crystal_density_meas ?
_exptl_crystal_density_method .
_exptl_crystal_description block
_exptl_crystal_F_000 856
_exptl_crystal_size_max 0.27
_exptl_crystal_size_mid 0.24
_exptl_crystal_size_min 0.18
_refine_diff_density_max 0.976
_refine_diff_density_min -0.297
_refine_ls_extinction_method none
_refine_ls_goodness_of_fit_ref 1.066
_refine_ls_hydrogen_treatment mixed
_refine_ls_matrix_type full
_refine_ls_number_parameters 243
_refine_ls_number_reflns 3784
_refine_ls_number_restraints 3
_refine_ls_restrained_S_all 1.066
_refine_ls_R_factor_all 0.0757
_refine_ls_R_factor_gt 0.0581
_refine_ls_shift/su_max 0.001
_refine_ls_shift/su_mean 0.000
_refine_ls_structure_factor_coef Fsqd
_refine_ls_weighting_details 'calc w = 1/[\s^2^(Fo^2^)+(0.085P)^2^+1.0593P] where P = (Fo^2^+2Fc^2^)/3'
_refine_ls_weighting_scheme calc
_refine_ls_wR_factor_gt 0.1493
_refine_ls_wR_factor_ref 0.1606
_reflns_number_gt 2944
_reflns_number_total 3784
_reflns_threshold_expression I>2\s(I)
_cod_data_source_file ng6068.cif
_cod_data_source_block I
_cod_depositor_comments
;
The following automatic conversions were performed:
'_symmetry_cell_setting' value 'Monoclinic' changed to 'monoclinic'
according to '/home/saulius/struct/CIF-dictionaries/cif_core.dic'
dictionary named 'cif_core.dic' version 2.4.1 from 2010-06-29.

Automatic conversion script
Id: cif_fix_enum 1527 2010-12-29 10:47:43Z saulius 

The following automatic conversions were performed:

'_symmetry_cell_setting' value 'Monoclinic' changed to 'monoclinic'
according to /home/saulius/struct/CIF-dictionaries/cif_core.dic
dictionary named 'cif_core.dic' version 2.4.1 from 2010-06-29.

Automatic conversion script
Id: cif_fix_values 1715 2011-07-08 13:25:40Z adriana 
;
_cod_original_sg_symbol_H-M 'P 21/n'
_cod_database_code 2204935

loop_
_symmetry_equiv_pos_as_xyz
'x, y, z'
'-x+1/2, y+1/2, -z+1/2'
'-x, -y, -z'
'x-1/2, -y-1/2, z-1/2'

loop_
_atom_site_label
_atom_site_fract_x
_atom_site_fract_y
_atom_site_fract_z
_atom_site_U_iso_or_equiv
_atom_site_adp_type
_atom_site_calc_flag
_atom_site_refinement_flags
_atom_site_occupancy
_atom_site_type_symbol
Co1 0.90457(4) 0.90108(7) 0.83078(2) 0.0429(2) Uani d . 1 Co
S1 1.25988(11) 0.6876(2) 0.91453(8) 0.0859(5) Uani d . 1 S
O1 0.8044(2) 0.7184(4) 0.84916(13) 0.0532(7) Uani d . 1 O
O2 0.9097(2) 0.7594(4) 0.75326(12) 0.0446(6) Uani d . 1 O
O3 0.7741(2) 1.0572(5) 0.77181(13) 0.0637(8) Uani d D 1 O
N1 0.8817(3) 1.0730(4) 0.90909(15) 0.0480(8) Uani d . 1 N
N2 1.0047(2) 1.1097(4) 0.80271(15) 0.0439(7) Uani d . 1 N
N3 1.0443(3) 0.7843(4) 0.88804(16) 0.0496(8) Uani d . 1 N
C1 0.7408(3) 0.8692(6) 0.93198(18) 0.0533(10) Uani d . 1 C
C2 0.7395(3) 0.7184(6) 0.88902(17) 0.0486(9) Uani d . 1 C
C3 0.6697(4) 0.5665(8) 0.8862(2) 0.0666(13) Uani d . 1 C
H3 0.6697 0.4651 0.8581 0.080 Uiso calc R 1 H
C4 0.5989(4) 0.5651(10) 0.9256(2) 0.0868(18) Uani d . 1 C
H4 0.5517 0.4626 0.9234 0.104 Uiso calc R 1 H
C5 0.5981(5) 0.7118(11) 0.9675(2) 0.093(2) Uani d . 1 C
H5 0.5501 0.7095 0.9932 0.112 Uiso calc R 1 H
C6 0.6677(4) 0.8625(9) 0.9717(2) 0.0753(14) Uani d . 1 C
H6 0.6673 0.9616 1.0007 0.090 Uiso calc R 1 H
C7 0.8111(3) 1.0325(6) 0.93987(18) 0.0515(10) Uani d . 1 C
H7 0.8048 1.1205 0.9713 0.062 Uiso calc R 1 H
C8 0.9434(5) 1.2555(6) 0.9303(2) 0.0713(13) Uani d . 1 C
H8A 0.8948 1.3623 0.9147 0.086 Uiso calc R 1 H
H8B 0.9649 1.2604 0.9776 0.086 Uiso calc R 1 H
C9 1.0411(4) 1.2798(6) 0.9073(2) 0.0654(12) Uani d . 1 C
H9A 1.0885 1.1709 0.9217 0.078 Uiso calc R 1 H
H9B 1.0797 1.3928 0.9278 0.078 Uiso calc R 1 H
C10 1.0194(4) 1.2991(5) 0.8346(2) 0.0601(11) Uani d . 1 C
H10A 0.9545 1.3754 0.8174 0.072 Uiso calc R 1 H
H10B 1.0800 1.3645 0.8248 0.072 Uiso calc R 1 H
C11 1.0643(3) 1.0707(6) 0.76511(19) 0.0498(9) Uani d . 1 C
H11 1.1111 1.1667 0.7593 0.060 Uiso calc R 1 H
C12 1.0670(3) 0.8938(6) 0.73061(17) 0.0463(9) Uani d . 1 C
C13 0.9910(3) 0.7467(5) 0.72519(16) 0.0413(8) Uani d . 1 C
C14 0.9985(3) 0.5848(6) 0.68852(19) 0.0565(10) Uani d . 1 C
H14 0.9491 0.4853 0.6852 0.068 Uiso calc R 1 H
C15 1.0800(4) 0.5725(8) 0.6570(2) 0.0702(13) Uani d . 1 C
H15 1.0841 0.4644 0.6324 0.084 Uiso calc R 1 H
C16 1.1537(4) 0.7148(9) 0.6614(2) 0.0724(14) Uani d . 1 C
H16 1.2079 0.7037 0.6402 0.087 Uiso calc R 1 H
C17 1.1478(3) 0.8742(7) 0.6971(2) 0.0614(11) Uani d . 1 C
H17 1.1980 0.9720 0.6996 0.074 Uiso calc R 1 H
C18 1.1332(4) 0.7462(5) 0.89764(17) 0.0469(9) Uani d . 1 C
H3A 0.772(3) 1.083(6) 0.7303(8) 0.059(13) Uiso d D 1 H
H3B 0.715(2) 1.102(6) 0.7814(18) 0.074(15) Uiso d D 1 H

loop_
_atom_site_aniso_label
_atom_site_aniso_U_11
_atom_site_aniso_U_22
_atom_site_aniso_U_33
_atom_site_aniso_U_12
_atom_site_aniso_U_13
_atom_site_aniso_U_23
Co1 0.0448(3) 0.0407(3) 0.0425(3) -0.0018(2) 0.0108(2) -0.0002(2)
S1 0.0573(8) 0.0940(10) 0.1057(11) 0.0065(7) 0.0214(7) -0.0200(8)
O1 0.0583(17) 0.0551(16) 0.0519(15) -0.0172(13) 0.0247(13) -0.0098(12)
O2 0.0423(14) 0.0482(14) 0.0445(13) -0.0075(11) 0.0137(11) -0.0071(11)
O3 0.0527(18) 0.097(2) 0.0425(15) 0.0334(16) 0.0146(13) 0.0150(15)
N1 0.062(2) 0.0377(16) 0.0424(16) 0.0027(14) 0.0119(15) 0.0002(13)
N2 0.0475(18) 0.0352(16) 0.0464(17) -0.0038(13) 0.0085(14) 0.0051(13)
N3 0.054(2) 0.0374(17) 0.0511(18) 0.0062(15) 0.0049(16) 0.0045(14)
C1 0.049(2) 0.072(3) 0.0364(19) 0.003(2) 0.0073(16) 0.0044(18)
C2 0.045(2) 0.069(3) 0.0312(17) -0.0037(18) 0.0093(15) 0.0044(17)
C3 0.065(3) 0.088(3) 0.047(2) -0.032(2) 0.015(2) -0.008(2)
C4 0.075(3) 0.132(5) 0.055(3) -0.051(3) 0.022(2) 0.001(3)
C5 0.074(4) 0.157(6) 0.058(3) -0.025(4) 0.035(3) -0.008(3)
C6 0.073(3) 0.108(4) 0.052(3) -0.001(3) 0.029(2) -0.007(3)
C7 0.065(3) 0.055(2) 0.0356(19) 0.010(2) 0.0160(18) -0.0019(17)
C8 0.112(4) 0.044(2) 0.065(3) -0.016(2) 0.036(3) -0.015(2)
C9 0.091(3) 0.038(2) 0.059(3) -0.016(2) 0.006(2) -0.0057(18)
C10 0.079(3) 0.033(2) 0.068(3) -0.0084(19) 0.020(2) 0.0023(18)
C11 0.043(2) 0.053(2) 0.051(2) -0.0109(17) 0.0082(17) 0.0116(18)
C12 0.038(2) 0.060(2) 0.0398(19) 0.0010(17) 0.0080(15) 0.0065(17)
C13 0.0382(19) 0.051(2) 0.0343(17) 0.0015(16) 0.0097(14) 0.0017(15)
C14 0.057(3) 0.062(3) 0.050(2) 0.001(2) 0.0156(18) -0.0079(19)
C15 0.065(3) 0.087(4) 0.061(3) 0.013(3) 0.022(2) -0.017(2)
C16 0.048(3) 0.116(4) 0.059(3) 0.010(3) 0.022(2) -0.007(3)
C17 0.040(2) 0.089(3) 0.058(2) -0.007(2) 0.0181(19) 0.002(2)
C18 0.069(3) 0.0304(18) 0.0395(19) -0.0073(17) 0.0129(18) -0.0036(14)

loop_
_atom_type_symbol
_atom_type_description
_atom_type_scat_dispersion_real
_atom_type_scat_dispersion_imag
_atom_type_scat_source
C C 0.0033 0.0016 'International Tables Vol C Tables 4.2.6.8 and 6.1.1.4'
H H 0.0000 0.0000 'International Tables Vol C Tables 4.2.6.8 and 6.1.1.4'
N N 0.0061 0.0033 'International Tables Vol C Tables 4.2.6.8 and 6.1.1.4'
O O 0.0106 0.0060 'International Tables Vol C Tables 4.2.6.8 and 6.1.1.4'
S S 0.1246 0.1234 'International Tables Vol C Tables 4.2.6.8 and 6.1.1.4'
Co Co 0.3494 0.9721 'International Tables Vol C Tables 4.2.6.8 and 6.1.1.4'

loop_
_geom_angle_atom_site_label_1
_geom_angle_atom_site_label_2
_geom_angle_atom_site_label_3
_geom_angle
O1 Co1 O2 90.83(11)
O1 Co1 N3 97.77(13)
O2 Co1 N3 94.30(12)
O1 Co1 O3 90.20(13)
O2 Co1 O3 87.94(11)
N3 Co1 O3 171.68(14)
O1 Co1 N2 174.92(11)
O2 Co1 N2 86.98(11)
N3 Co1 N2 86.98(13)
O3 Co1 N2 85.14(13)
O1 Co1 N1 88.45(12)
O2 Co1 N1 173.17(11)
N3 Co1 N1 92.53(13)
O3 Co1 N1 85.27(12)
N2 Co1 N1 93.18(12)
C2 O1 Co1 133.8(3)
C13 O2 Co1 128.8(2)
Co1 O3 H3A 120(2)
Co1 O3 H3B 129(2)
H3A O3 H3B 111(2)
C7 N1 C8 114.7(3)
C7 N1 Co1 122.7(3)
C8 N1 Co1 122.6(3)
C11 N2 C10 117.2(3)
C11 N2 Co1 122.5(3)
C10 N2 Co1 119.7(3)
C18 N3 Co1 151.2(3)
C2 C1 C6 118.3(4)
C2 C1 C7 125.0(4)
C6 C1 C7 116.7(4)
O1 C2 C3 118.6(4)
O1 C2 C1 121.2(4)
C3 C2 C1 120.1(4)
C2 C3 C4 120.0(5)
C2 C3 H3 120.0
C4 C3 H3 120.0
C5 C4 C3 120.8(5)
C5 C4 H4 119.6
C3 C4 H4 119.6
C4 C5 C6 120.2(5)
C4 C5 H5 119.9
C6 C5 H5 119.9
C5 C6 C1 120.6(5)
C5 C6 H6 119.7
C1 C6 H6 119.7
N1 C7 C1 128.4(4)
N1 C7 H7 115.8
C1 C7 H7 115.8
C9 C8 N1 114.9(4)
C9 C8 H8A 108.5
N1 C8 H8A 108.5
C9 C8 H8B 108.5
N1 C8 H8B 108.5
H8A C8 H8B 107.5
C8 C9 C10 115.0(4)
C8 C9 H9A 108.5
C10 C9 H9A 108.5
C8 C9 H9B 108.5
C10 C9 H9B 108.5
H9A C9 H9B 107.5
N2 C10 C9 111.0(3)
N2 C10 H10A 109.4
C9 C10 H10A 109.4
N2 C10 H10B 109.4
C9 C10 H10B 109.4
H10A C10 H10B 108.0
N2 C11 C12 127.1(3)
N2 C11 H11 116.4
C12 C11 H11 116.4
C13 C12 C17 118.3(4)
C13 C12 C11 124.0(3)
C17 C12 C11 117.5(4)
O2 C13 C14 119.1(3)
O2 C13 C12 121.5(3)
C14 C13 C12 119.4(4)
C15 C14 C13 119.9(4)
C15 C14 H14 120.1
C13 C14 H14 120.1
C16 C15 C14 121.4(5)
C16 C15 H15 119.3
C14 C15 H15 119.3
C15 C16 C17 119.6(4)
C15 C16 H16 120.2
C17 C16 H16 120.2
C16 C17 C12 121.4(4)
C16 C17 H17 119.3
C12 C17 H17 119.3
N3 C18 S1 177.4(4)

loop_
_geom_bond_atom_site_label_1
_geom_bond_atom_site_label_2
_geom_bond_distance
Co1 O1 1.925(3)
Co1 O2 1.944(2)
Co1 N3 2.037(3)
Co1 O3 2.098(3)
Co1 N2 2.133(3)
Co1 N1 2.142(3)
S1 C18 1.613(5)
O1 C2 1.341(4)
O2 C13 1.338(4)
O3 H3A 0.895(10)
O3 H3B 0.891(10)
N1 C7 1.285(5)
N1 C8 1.503(5)
N2 C11 1.279(5)
N2 C10 1.477(5)
N3 C18 1.129(5)
C1 C2 1.394(6)
C1 C6 1.424(6)
C1 C7 1.435(6)
C2 C3 1.379(6)
C3 C4 1.394(6)
C3 H3 0.9300
C4 C5 1.362(8)
C4 H4 0.9300
C5 C6 1.367(8)
C5 H5 0.9300
C6 H6 0.9300
C7 H7 0.9300
C8 C9 1.473(7)
C8 H8A 0.9700
C8 H8B 0.9700
C9 C10 1.502(6)
C9 H9A 0.9700
C9 H9B 0.9700
C10 H10A 0.9700
C10 H10B 0.9700
C11 C12 1.445(6)
C11 H11 0.9300
C12 C13 1.398(5)
C12 C17 1.415(5)
C13 C14 1.395(5)
C14 C15 1.389(6)
C14 H14 0.9300
C15 C16 1.357(7)
C15 H15 0.9300
C16 C17 1.365(7)
C16 H16 0.9300
C17 H17 0.9300

loop_
_geom_hbond_atom_site_label_D
_geom_hbond_atom_site_label_H
_geom_hbond_atom_site_label_A
_geom_hbond_site_symmetry_A
_geom_hbond_distance_DH
_geom_hbond_distance_HA
_geom_hbond_distance_DA
_geom_hbond_angle_DHA
O3 H3A O1 2_656 0.895(10) 1.95(2) 2.739(4) 146(3)
O3 H3B O2 2_656 0.891(10) 1.91(3) 2.669(4) 142(3)

loop_
_geom_torsion_atom_site_label_1
_geom_torsion_atom_site_label_2
_geom_torsion_atom_site_label_3
_geom_torsion_atom_site_label_4
_geom_torsion
O2 Co1 O1 C2 -165.8(3)
N3 Co1 O1 C2 99.7(3)
O3 Co1 O1 C2 -77.9(3)
N1 Co1 O1 C2 7.4(3)
O1 Co1 O2 C13 -150.9(3)
N3 Co1 O2 C13 -53.0(3)
O3 Co1 O2 C13 118.9(3)
N2 Co1 O2 C13 33.7(3)
O1 Co1 N1 C7 -6.4(3)
N3 Co1 N1 C7 -104.1(3)
O3 Co1 N1 C7 83.9(3)
N2 Co1 N1 C7 168.7(3)
O1 Co1 N1 C8 176.5(3)
N3 Co1 N1 C8 78.8(3)
O3 Co1 N1 C8 -93.2(3)
N2 Co1 N1 C8 -8.4(3)
O2 Co1 N2 C11 -22.3(3)
N3 Co1 N2 C11 72.1(3)
O3 Co1 N2 C11 -110.5(3)
N1 Co1 N2 C11 164.5(3)
O2 Co1 N2 C10 166.9(3)
N3 Co1 N2 C10 -98.6(3)
O3 Co1 N2 C10 78.7(3)
N1 Co1 N2 C10 -6.3(3)
O1 Co1 N3 C18 142.8(6)
O2 Co1 N3 C18 51.4(6)
N2 Co1 N3 C18 -35.3(6)
N1 Co1 N3 C18 -128.4(6)
Co1 O1 C2 C3 174.6(3)
Co1 O1 C2 C1 -4.5(6)
C6 C1 C2 O1 178.3(4)
C7 C1 C2 O1 -2.0(6)
C6 C1 C2 C3 -0.8(6)
C7 C1 C2 C3 178.9(4)
O1 C2 C3 C4 -178.1(4)
C1 C2 C3 C4 1.1(7)
C2 C3 C4 C5 -0.4(8)
C3 C4 C5 C6 -0.5(9)
C4 C5 C6 C1 0.7(9)
C2 C1 C6 C5 0.0(7)
C7 C1 C6 C5 -179.8(5)
C8 N1 C7 C1 -179.1(4)
Co1 N1 C7 C1 3.6(6)
C2 C1 C7 N1 1.9(7)
C6 C1 C7 N1 -178.4(4)
C7 N1 C8 C9 165.9(4)
Co1 N1 C8 C9 -16.8(5)
N1 C8 C9 C10 65.3(5)
C11 N2 C10 C9 -126.3(4)
Co1 N2 C10 C9 45.0(5)
C8 C9 C10 N2 -82.2(5)
C10 N2 C11 C12 177.8(4)
Co1 N2 C11 C12 6.8(5)
N2 C11 C12 C13 10.6(6)
N2 C11 C12 C17 -173.3(4)
Co1 O2 C13 C14 153.6(3)
Co1 O2 C13 C12 -27.9(5)
C17 C12 C13 O2 -177.2(3)
C11 C12 C13 O2 -1.1(5)
C17 C12 C13 C14 1.4(5)
C11 C12 C13 C14 177.4(4)
O2 C13 C14 C15 177.6(4)
C12 C13 C14 C15 -1.0(6)
C13 C14 C15 C16 0.5(7)
C14 C15 C16 C17 -0.4(8)
C15 C16 C17 C12 0.8(7)
C13 C12 C17 C16 -1.3(6)
C11 C12 C17 C16 -177.6(4)
